data_1556270
loop_
_publ_author_name
'Enthaler, Stephan'

_publ_section_title
;
 A straightforward zinc-catalysed reduction of sulfoxides to sulfides
;
_journal_issue 1
_journal_name_full 'Catalysis Science &amp; Technology'
_journal_page_first 104
_journal_paper_doi 10.1039/c0cy00039f
_journal_volume 1
_journal_year 2011
_chemical_formula_sum 'C44 H48 F6 O12 S8 Zn'
_chemical_formula_weight 1204.67
_space_group_IT_number 148
_space_group_name_Hall '-R 3'
_space_group_name_H-M_alt 'R -3 :H'
_symmetry_cell_setting trigonal
_symmetry_space_group_name_H-M 'R -3 :H'
_atom_sites_solution_hydrogens geom
_atom_sites_solution_primary direct
_atom_sites_solution_secondary difmap
_audit_creation_method
;
CrysAlisPro, Oxford Diffraction Ltd.,
Version 1.171.33.42 (release 29-05-2009 CrysAlis171 .NET)
(compiled May 29 2009,17:40:42)
;
_cell_angle_alpha 90.00
_cell_angle_beta 90.00
_cell_angle_gamma 120.00
_cell_formula_units_Z 3
_cell_length_a 12.5877(4)
_cell_length_b 12.5877(4)
_cell_length_c 29.1803(11)
_cell_measurement_reflns_used 2812
_cell_measurement_temperature 150(2)
_cell_measurement_theta_max 32.3007
_cell_measurement_theta_min 3.2334
_cell_volume 4004.2(2)
_computing_cell_refinement
;
CrysAlisPro, Oxford Diffraction Ltd.,
Version 1.171.33.42 (release 29-05-2009 CrysAlis171 .NET)
(compiled May 29 2009,17:40:42)
;
_computing_data_collection
;
CrysAlisPro, Oxford Diffraction Ltd.,
Version 1.171.33.42 (release 29-05-2009 CrysAlis171 .NET)
(compiled May 29 2009,17:40:42)
;
_computing_data_reduction
;
CrysAlisPro, Oxford Diffraction Ltd.,
Version 1.171.33.42 (release 29-05-2009 CrysAlis171 .NET)
(compiled May 29 2009,17:40:42)
;
_computing_structure_refinement 'SHELXL-97 (Sheldrick, 1997)'
_computing_structure_solution 'SHELXS-97 (Sheldrick, 1990)'
_diffrn_ambient_temperature 150(2)
_diffrn_measured_fraction_theta_full 0.997
_diffrn_measured_fraction_theta_max 0.997
_diffrn_measurement_device_type 'Xcalibur, Sapphire3'
_diffrn_measurement_method '\w scans'
_diffrn_radiation_monochromator graphite
_diffrn_radiation_source 'Enhance (Mo) X-ray Source'
_diffrn_radiation_type MoK\a
_diffrn_radiation_wavelength 0.71073
_diffrn_reflns_av_R_equivalents 0.0315
_diffrn_reflns_av_sigmaI/netI 0.0354
_diffrn_reflns_limit_h_max 13
_diffrn_reflns_limit_h_min -14
_diffrn_reflns_limit_k_max 14
_diffrn_reflns_limit_k_min -12
_diffrn_reflns_limit_l_max 34
_diffrn_reflns_limit_l_min -34
_diffrn_reflns_number 5363
_diffrn_reflns_theta_full 24.99
_diffrn_reflns_theta_max 24.99
_diffrn_reflns_theta_min 3.24
_exptl_absorpt_coefficient_mu 0.850
_exptl_absorpt_correction_T_max 0.8551
_exptl_absorpt_correction_T_min 0.8483
_exptl_absorpt_correction_type multi-scan
_exptl_absorpt_process_details
;
CrysAlisPro, Oxford Diffraction Ltd.,
Version 1.171.33.42 (release 29-05-2009 CrysAlis171 .NET)
(compiled May 29 2009,17:40:42)
Empirical absorption correction using spherical harmonics,
implemented in SCALE3 ABSPACK scaling algorithm.
;
_exptl_crystal_colour colorless
_exptl_crystal_density_diffrn 1.499
_exptl_crystal_density_method 'not measured'
_exptl_crystal_description block
_exptl_crystal_F_000 1860
_exptl_crystal_size_max 0.16
_exptl_crystal_size_mid 0.15
_exptl_crystal_size_min 0.14
_refine_diff_density_max 0.306
_refine_diff_density_min -0.241
_refine_diff_density_rms 0.048
_refine_ls_extinction_method none
_refine_ls_goodness_of_fit_ref 1.001
_refine_ls_hydrogen_treatment constr
_refine_ls_matrix_type full
_refine_ls_number_parameters 109
_refine_ls_number_reflns 1575
_refine_ls_number_restraints 0
_refine_ls_restrained_S_all 1.001
_refine_ls_R_factor_all 0.0423
_refine_ls_R_factor_gt 0.0301
_refine_ls_shift/su_max 0.000
_refine_ls_shift/su_mean 0.000
_refine_ls_structure_factor_coef Fsqd
_refine_ls_weighting_details 'calc w=1/[\s^2^(Fo^2^)+(0.0419P)^2^+0.0000P] where P=(Fo^2^+2Fc^2^)/3'
_refine_ls_weighting_scheme calc
_refine_ls_wR_factor_gt 0.0716
_refine_ls_wR_factor_ref 0.0746
_reflns_number_gt 1246
_reflns_number_total 1575
_reflns_threshold_expression >2sigma(I)
_cod_data_source_file c0cy00039f.txt
_cod_data_source_block c:\dokume~1\sebast~1\desktop\e44\r-3
_cod_original_sg_symbol_H-M R-3
_cod_database_code 1556270

loop_
_symmetry_equiv_pos_as_xyz
'x, y, z'
'-y, x-y, z'
'-x+y, -x, z'
'x+2/3, y+1/3, z+1/3'
'-y+2/3, x-y+1/3, z+1/3'
'-x+y+2/3, -x+1/3, z+1/3'
'x+1/3, y+2/3, z+2/3'
'-y+1/3, x-y+2/3, z+2/3'
'-x+y+1/3, -x+2/3, z+2/3'
'-x, -y, -z'
'y, -x+y, -z'
'x-y, x, -z'
'-x+2/3, -y+1/3, -z+1/3'
'y+2/3, -x+y+1/3, -z+1/3'
'x-y+2/3, x+1/3, -z+1/3'
'-x+1/3, -y+2/3, -z+2/3'
'y+1/3, -x+y+2/3, -z+2/3'
'x-y+1/3, x+2/3, -z+2/3'

loop_
_atom_site_label
_atom_site_type_symbol
_atom_site_fract_x
_atom_site_fract_y
_atom_site_fract_z
_atom_site_U_iso_or_equiv
_atom_site_adp_type
_atom_site_occupancy
_atom_site_symmetry_multiplicity
_atom_site_calc_flag
_atom_site_refinement_flags
Zn1 Zn 0.0000 0.0000 0.0000 0.02230(18) Uani 1 6 d S
S1 S 0.17651(5) 0.23917(5) 0.052816(18) 0.02972(18) Uani 1 1 d .
S2 S 0.6667 0.3333 -0.04873(3) 0.0320(3) Uani 1 3 d S
O1 O 0.15180(13) 0.11135(13) 0.04049(5) 0.0288(4) Uani 1 1 d .
O2 O 0.64826(19) 0.21475(18) -0.05951(6) 0.0581(6) Uani 1 1 d .
F1 F 0.56183(17) 0.24413(17) 0.02992(5) 0.0750(6) Uani 1 1 d .
C1 C 0.3346(2) 0.3364(2) 0.03941(8) 0.0413(6) Uani 1 1 d .
H1A H 0.3460 0.3381 0.0061 0.062 Uiso 1 1 calc R
H1B H 0.3832 0.3050 0.0543 0.062 Uiso 1 1 calc R
H1C H 0.3616 0.4196 0.0504 0.062 Uiso 1 1 calc R
C2 C 0.1857(2) 0.2459(2) 0.11383(7) 0.0276(5) Uani 1 1 d .
C3 C 0.1830(2) 0.3425(2) 0.13533(8) 0.0344(6) Uani 1 1 d .
H3 H 0.1773 0.4032 0.1179 0.041 Uiso 1 1 calc R
C4 C 0.1889(2) 0.3489(2) 0.18285(8) 0.0412(6) Uani 1 1 d .
H4 H 0.1893 0.4156 0.1982 0.049 Uiso 1 1 calc R
C5 C 0.1943(2) 0.2582(2) 0.20781(8) 0.0402(6) Uani 1 1 d .
H5 H 0.2002 0.2637 0.2403 0.048 Uiso 1 1 calc R
C6 C 0.1911(2) 0.1606(2) 0.18591(8) 0.0399(6) Uani 1 1 d .
H6 H 0.1919 0.0972 0.2034 0.048 Uiso 1 1 calc R
C7 C 0.1867(2) 0.1532(2) 0.13852(8) 0.0353(6) Uani 1 1 d .
H7 H 0.1844 0.0854 0.1233 0.042 Uiso 1 1 calc R
C8 C 0.6667 0.3333 0.01318(14) 0.0403(11) Uani 1 3 d S

loop_
_atom_site_aniso_label
_atom_site_aniso_U_11
_atom_site_aniso_U_22
_atom_site_aniso_U_33
_atom_site_aniso_U_23
_atom_site_aniso_U_13
_atom_site_aniso_U_12
Zn1 0.0258(2) 0.0258(2) 0.0154(3) 0.000 0.000 0.01288(12)
S1 0.0363(4) 0.0306(3) 0.0235(3) -0.0042(2) -0.0070(2) 0.0176(3)
S2 0.0389(4) 0.0389(4) 0.0183(5) 0.000 0.000 0.0195(2)
O1 0.0316(9) 0.0302(9) 0.0266(8) -0.0067(7) -0.0076(7) 0.0170(7)
O2 0.0746(14) 0.0520(12) 0.0510(12) -0.0175(10) 0.0064(11) 0.0342(11)
F1 0.0754(12) 0.0845(14) 0.0466(10) 0.0251(9) 0.0311(9) 0.0261(11)
C1 0.0441(16) 0.0357(15) 0.0304(13) -0.0019(11) 0.0043(12) 0.0097(13)
C2 0.0261(12) 0.0300(13) 0.0226(11) -0.0019(10) -0.0020(10) 0.0109(11)
C3 0.0355(14) 0.0369(14) 0.0331(13) -0.0016(11) 0.0005(11) 0.0199(12)
C4 0.0458(16) 0.0469(16) 0.0336(14) -0.0062(12) 0.0021(12) 0.0252(14)
C5 0.0410(15) 0.0509(17) 0.0220(12) 0.0014(12) 0.0026(11) 0.0178(13)
C6 0.0459(16) 0.0413(15) 0.0316(13) 0.0089(12) -0.0014(12) 0.0210(13)
C7 0.0398(15) 0.0305(14) 0.0340(14) -0.0030(11) -0.0039(11) 0.0165(12)
C8 0.0473(17) 0.0473(17) 0.026(2) 0.000 0.000 0.0237(9)

loop_
_atom_type_symbol
_atom_type_description
_atom_type_scat_dispersion_real
_atom_type_scat_dispersion_imag
_atom_type_scat_source
C C 0.0033 0.0016 'International Tables Vol C Tables 4.2.6.8 and 6.1.1.4'
H H 0.0000 0.0000 'International Tables Vol C Tables 4.2.6.8 and 6.1.1.4'
O O 0.0106 0.0060 'International Tables Vol C Tables 4.2.6.8 and 6.1.1.4'
F F 0.0171 0.0103 'International Tables Vol C Tables 4.2.6.8 and 6.1.1.4'
S S 0.1246 0.1234 'International Tables Vol C Tables 4.2.6.8 and 6.1.1.4'
Zn Zn 0.2839 1.4301 'International Tables Vol C Tables 4.2.6.8 and 6.1.1.4'

loop_
_geom_angle_atom_site_label_1
_geom_angle_atom_site_label_2
_geom_angle_atom_site_label_3
_geom_angle
_geom_angle_site_symmetry_1
_geom_angle_site_symmetry_3
O1 Zn1 O1 180.00(10) 10 .
O1 Zn1 O1 90.96(6) 10 12
O1 Zn1 O1 89.04(6) . 12
O1 Zn1 O1 89.04(6) 10 3
O1 Zn1 O1 90.96(6) . 3
O1 Zn1 O1 180.00(6) 12 3
O1 Zn1 O1 90.96(6) 10 11
O1 Zn1 O1 89.04(6) . 11
O1 Zn1 O1 90.96(6) 12 11
O1 Zn1 O1 89.04(6) 3 11
O1 Zn1 O1 89.04(6) 10 2
O1 Zn1 O1 90.96(6) . 2
O1 Zn1 O1 89.04(6) 12 2
O1 Zn1 O1 90.96(6) 3 2
O1 Zn1 O1 180.00(8) 11 2
O1 S1 C1 104.01(10) . .
O1 S1 C2 105.09(10) . .
C1 S1 C2 99.38(11) . .
O2 S2 O2 115.28(6) . 2_655
O2 S2 O2 115.28(6) . 3_665
O2 S2 O2 115.28(6) 2_655 3_665
O2 S2 C8 102.74(9) . .
O2 S2 C8 102.74(9) 2_655 .
O2 S2 C8 102.74(9) 3_665 .
S1 O1 Zn1 118.66(8) . .
C7 C2 C3 121.5(2) . .
C7 C2 S1 120.67(17) . .
C3 C2 S1 117.71(18) . .
C2 C3 C4 118.7(2) . .
C5 C4 C3 120.0(2) . .
C6 C5 C4 120.2(2) . .
C5 C6 C7 120.6(2) . .
C2 C7 C6 118.9(2) . .
F1 C8 F1 107.3(2) 2_655 .
F1 C8 F1 107.3(2) 2_655 3_665
F1 C8 F1 107.3(2) . 3_665
F1 C8 S2 111.61(18) 2_655 .
F1 C8 S2 111.61(18) . .
F1 C8 S2 111.61(18) 3_665 .

loop_
_geom_bond_atom_site_label_1
_geom_bond_atom_site_label_2
_geom_bond_distance
_geom_bond_site_symmetry_2
Zn1 O1 2.0817(14) 10
Zn1 O1 2.0817(14) .
Zn1 O1 2.0817(14) 12
Zn1 O1 2.0817(14) 3
Zn1 O1 2.0817(14) 11
Zn1 O1 2.0817(14) 2
S1 O1 1.5213(15) .
S1 C1 1.782(2) .
S1 C2 1.783(2) .
S2 O2 1.4265(18) .
S2 O2 1.4265(18) 2_655
S2 O2 1.4265(18) 3_665
S2 C8 1.806(4) .
F1 C8 1.326(2) .
C2 C7 1.376(3) .
C2 C3 1.383(3) .
C3 C4 1.389(3) .
C4 C5 1.384(3) .
C5 C6 1.368(3) .
C6 C7 1.385(3) .
C8 F1 1.326(2) 2_655
C8 F1 1.326(2) 3_665
